data_7156313
loop_
_publ_author_name
'Wen, Ke'
'Wu, Zhengxing'
'Chen, Buyun'
'Chen, Jianzhong'
'Zhang, Wanbin'

_publ_section_title
;
 Pd(ii)-Catalyzed aerobic 1,2-difunctionalization of conjugated dienes:
 efficient synthesis of morpholines and 2-morpholones.
;
_journal_issue 31
_journal_name_full 'Organic &amp; biomolecular chemistry'
_journal_page_first 5618
_journal_page_last 5625
_journal_paper_doi 10.1039/c8ob01291a
_journal_volume 16
_journal_year 2018
_chemical_formula_moiety 'C18 H25 N O3 S'
_chemical_formula_sum 'C18 H25 N O3 S'
_chemical_formula_weight 335.45
_space_group_crystal_system monoclinic
_space_group_IT_number 14
_space_group_name_Hall '-P 2ybc'
_space_group_name_H-M_alt 'P 1 21/c 1'
_symmetry_space_group_name_Hall '-P 2ybc'
_symmetry_space_group_name_H-M 'P 1 21/c 1'
_atom_sites_solution_hydrogens geom
_atom_sites_solution_primary direct
_atom_sites_solution_secondary difmap
_audit_creation_date 2016-04-18
_audit_creation_method
;
Olex2 1.2
(compiled 2014.03.20 svn.r2914 for OlexSys, GUI svn.r4816)
;
_audit_update_record
;
2018-03-24 deposited with the CCDC.
2018-07-05 downloaded from the CCDC.
;
_cell_angle_alpha 90.00
_cell_angle_beta 102.767(5)
_cell_angle_gamma 90.00
_cell_formula_units_Z 4
_cell_length_a 11.6879(8)
_cell_length_b 18.2014(11)
_cell_length_c 8.4879(4)
_cell_measurement_reflns_used 2793
_cell_measurement_temperature 293(2)
_cell_measurement_theta_max 29.5193
_cell_measurement_theta_min 3.3201
_cell_volume 1761.04(18)
_computing_cell_refinement
;
CrysAlisPro, Agilent Technologies,
Version 1.171.35.11 (release 16-05-2011 CrysAlis171 .NET)
(compiled May 16 2011,17:55:39)
;
_computing_data_collection
;
CrysAlisPro, Agilent Technologies,
Version 1.171.35.11 (release 16-05-2011 CrysAlis171 .NET)
(compiled May 16 2011,17:55:39)
;
_computing_data_reduction
;
CrysAlisPro, Agilent Technologies,
Version 1.171.35.11 (release 16-05-2011 CrysAlis171 .NET)
(compiled May 16 2011,17:55:39)
;
_computing_molecular_graphics 'Olex2 (Dolomanov et al., 2009)'
_computing_publication_material 'Olex2 (Dolomanov et al., 2009)'
_computing_structure_refinement 'ShelXL (Sheldrick, 2008)'
_computing_structure_solution 'ShelXS (Sheldrick, 2008)'
_diffrn_ambient_temperature 293.15
_diffrn_detector_area_resol_mean 10.3592
_diffrn_measured_fraction_theta_full 0.998
_diffrn_measured_fraction_theta_max 0.998
_diffrn_measurement_device_type 'Xcalibur, Atlas, Gemini ultra'
_diffrn_measurement_method '\w scans'
_diffrn_orient_matrix_UB_11 0.0482119000
_diffrn_orient_matrix_UB_12 0.0235669000
_diffrn_orient_matrix_UB_13 0.0300135000
_diffrn_orient_matrix_UB_21 0.0392399000
_diffrn_orient_matrix_UB_22 -0.0280095000
_diffrn_orient_matrix_UB_23 -0.0124990000
_diffrn_orient_matrix_UB_31 -0.0027912000
_diffrn_orient_matrix_UB_32 0.0133384000
_diffrn_orient_matrix_UB_33 -0.0792991000
_diffrn_radiation_monochromator graphite
_diffrn_radiation_type MoK\a
_diffrn_radiation_wavelength 0.71073
_diffrn_reflns_av_R_equivalents 0.0333
_diffrn_reflns_av_unetI/netI 0.0335
_diffrn_reflns_limit_h_max 14
_diffrn_reflns_limit_h_min -13
_diffrn_reflns_limit_k_max 21
_diffrn_reflns_limit_k_min -21
_diffrn_reflns_limit_l_max 10
_diffrn_reflns_limit_l_min -8
_diffrn_reflns_number 11200
_diffrn_reflns_theta_full 25.35
_diffrn_reflns_theta_max 25.35
_diffrn_reflns_theta_min 3.33
_diffrn_source 'Enhance (Mo) X-ray Source'
_exptl_absorpt_coefficient_mu 0.198
_exptl_absorpt_correction_T_max 1.00000
_exptl_absorpt_correction_T_min 0.92709
_exptl_absorpt_correction_type multi-scan
_exptl_absorpt_process_details
;
CrysAlisPro, Agilent Technologies,
Version 1.171.35.11 (release 16-05-2011 CrysAlis171 .NET)
(compiled May 16 2011,17:55:39)
Empirical absorption correction using spherical harmonics,
 implemented in SCALE3 ABSPACK scaling algorithm.
;
_exptl_crystal_colour colourless
_exptl_crystal_colour_primary colourless
_exptl_crystal_density_diffrn 1.265
_exptl_crystal_density_method 'not measured'
_exptl_crystal_description block
_exptl_crystal_F_000 720
_exptl_crystal_size_max 0.42
_exptl_crystal_size_mid 0.3
_exptl_crystal_size_min 0.23
_refine_diff_density_max 0.233
_refine_diff_density_min -0.293
_refine_diff_density_rms 0.039
_refine_ls_extinction_method none
_refine_ls_goodness_of_fit_ref 1.037
_refine_ls_hydrogen_treatment constr
_refine_ls_matrix_type full
_refine_ls_number_parameters 210
_refine_ls_number_reflns 3211
_refine_ls_number_restraints 0
_refine_ls_restrained_S_all 1.037
_refine_ls_R_factor_all 0.0643
_refine_ls_R_factor_gt 0.0432
_refine_ls_shift/su_max 0.000
_refine_ls_shift/su_mean 0.000
_refine_ls_structure_factor_coef Fsqd
_refine_ls_weighting_details 'calc w=1/[\s^2^(Fo^2^)+(0.0542P)^2^+0.4792P] where P=(Fo^2^+2Fc^2^)/3'
_refine_ls_weighting_scheme calc
_refine_ls_wR_factor_gt 0.1065
_refine_ls_wR_factor_ref 0.1221
_reflns_number_gt 2382
_reflns_number_total 3211
_reflns_threshold_expression >2sigma(I)
_cod_data_source_file c8ob01291a2.cif
_cod_data_source_block 160418_wk_sc
_cod_depositor_comments 'Adding full bibliography for 7156313--7156318.cif.'
_cod_original_cell_volume 1761.03(17)
_cod_database_code 7156313
_chemical_oxdiff_formula 'c10 h10 o10 n2 S1'
_reflns_odcompleteness_completeness 99.76
_reflns_odcompleteness_iscentric 1
_reflns_odcompleteness_theta 26.32
_olex2_refinement_description
;
1. Fixed Uiso
 At 1.2 times of:
  All C(H) groups, All C(H,H) groups
 At 1.5 times of:
  All C(H,H,H) groups
2.a Ternary CH refined with riding coordinates:
 C5(H5), C6(H6), C8(H8)
2.b Secondary CH2 refined with riding coordinates:
 C1(H1A,H1B), C2(H2A,H2B), C3(H3A,H3B), C4(H4A,H4B), C7(H7A,H7B)
2.c Aromatic/amide H refined with riding coordinates:
 C13(H13), C14(H14), C16(H16), C17(H17)
2.d X=CH2 refined with riding coordinates:
 C10(H10A,H10B)
2.e Idealised Me refined as rotating group:
 C11(H11A,H11B,H11C), C18(H18A,H18B,H18C)
;

loop_
_space_group_symop_id
_space_group_symop_operation_xyz
1 'x, y, z'
2 '-x, y+1/2, -z+1/2'
3 '-x, -y, -z'
4 'x, -y-1/2, z-1/2'

loop_
_atom_site_label
_atom_site_type_symbol
_atom_site_fract_x
_atom_site_fract_y
_atom_site_fract_z
_atom_site_U_iso_or_equiv
_atom_site_adp_type
_atom_site_occupancy
_atom_site_calc_flag
_atom_site_refinement_flags_posn
S1 S 0.40683(5) 0.13764(3) 0.54370(6) 0.04526(19) Uani 1 d .
O1 O 0.30403(14) 0.01747(9) 0.92039(18) 0.0585(4) Uani 1 d .
O2 O 0.34440(14) 0.20227(8) 0.47897(17) 0.0574(4) Uani 1 d .
O3 O 0.44653(14) 0.08780(9) 0.43625(17) 0.0562(4) Uani 1 d .
N1 N 0.32432(15) 0.09141(9) 0.63818(19) 0.0435(4) Uani 1 d .
C1 C 0.2593(2) 0.12571(15) 1.0533(3) 0.0621(7) Uani 1 d .
H1A H 0.2851 0.1758 1.0783 0.075 Uiso 1 calc R
H1B H 0.2826 0.0969 1.1512 0.075 Uiso 1 calc R
C2 C 0.1269(2) 0.12467(17) 0.9997(3) 0.0712(8) Uani 1 d .
H2A H 0.0996 0.0743 0.9841 0.085 Uiso 1 calc R
H2B H 0.0926 0.1465 1.0827 0.085 Uiso 1 calc R
C3 C 0.0881(2) 0.16699(16) 0.8435(3) 0.0670(7) Uani 1 d .
H3A H 0.1129 0.2178 0.8602 0.080 Uiso 1 calc R
H3B H 0.0032 0.1661 0.8103 0.080 Uiso 1 calc R
C4 C 0.14086(19) 0.13334(13) 0.7113(3) 0.0524(6) Uani 1 d .
H4A H 0.1178 0.1623 0.6135 0.063 Uiso 1 calc R
H4B H 0.1104 0.0840 0.6882 0.063 Uiso 1 calc R
C5 C 0.27424(18) 0.13038(11) 0.7613(2) 0.0432(5) Uani 1 d .
H5 H 0.3030 0.1811 0.7669 0.052 Uiso 1 calc R
C6 C 0.3195(2) 0.09566(12) 0.9272(2) 0.0490(5) Uani 1 d .
H6 H 0.4036 0.1061 0.9615 0.059 Uiso 1 calc R
C7 C 0.3691(2) -0.01499(13) 0.8157(3) 0.0593(6) Uani 1 d .
H7A H 0.3630 -0.0680 0.8212 0.071 Uiso 1 calc R
H7B H 0.4512 -0.0019 0.8518 0.071 Uiso 1 calc R
C8 C 0.32567(19) 0.00973(11) 0.6418(3) 0.0482(5) Uani 1 d .
H8 H 0.3841 -0.0063 0.5822 0.058 Uiso 1 calc R
C9 C 0.2083(2) -0.02127(13) 0.5536(3) 0.0560(6) Uani 1 d .
C10 C 0.1501(3) -0.07091(15) 0.6180(4) 0.0816(9) Uani 1 d .
H10A H 0.0799 -0.0898 0.5582 0.098 Uiso 1 calc R
H10B H 0.1793 -0.0870 0.7232 0.098 Uiso 1 calc R
C11 C 0.1645(2) 0.00611(17) 0.3849(3) 0.0742(8) Uani 1 d .
H11A H 0.1478 0.0577 0.3873 0.111 Uiso 1 calc GR
H11B H 0.0943 -0.0199 0.3353 0.111 Uiso 1 calc GR
H11C H 0.2233 -0.0019 0.3237 0.111 Uiso 1 calc GR
C12 C 0.53065(18) 0.16685(12) 0.6906(2) 0.0441(5) Uani 1 d .
C13 C 0.5418(2) 0.23905(13) 0.7411(3) 0.0526(6) Uani 1 d .
H13 H 0.4845 0.2732 0.6970 0.063 Uiso 1 calc R
C14 C 0.6383(2) 0.26031(14) 0.8572(3) 0.0574(6) Uani 1 d .
H14 H 0.6453 0.3090 0.8911 0.069 Uiso 1 calc R
C15 C 0.72517(19) 0.21054(14) 0.9243(3) 0.0510(6) Uani 1 d .
C16 C 0.7121(2) 0.13818(13) 0.8722(3) 0.0553(6) Uani 1 d .
H16 H 0.7694 0.1039 0.9161 0.066 Uiso 1 calc R
C17 C 0.6157(2) 0.11593(13) 0.7566(3) 0.0528(6) Uani 1 d .
H17 H 0.6081 0.0671 0.7233 0.063 Uiso 1 calc R
C18 C 0.8313(2) 0.23507(16) 1.0491(3) 0.0700(7) Uani 1 d .
H18A H 0.8918 0.2504 0.9961 0.105 Uiso 1 calc GR
H18B H 0.8595 0.1950 1.1207 0.105 Uiso 1 calc GR
H18C H 0.8101 0.2754 1.1098 0.105 Uiso 1 calc GR

loop_
_atom_site_aniso_label
_atom_site_aniso_U_11
_atom_site_aniso_U_22
_atom_site_aniso_U_33
_atom_site_aniso_U_23
_atom_site_aniso_U_13
_atom_site_aniso_U_12
S1 0.0463(3) 0.0493(4) 0.0400(3) 0.0030(2) 0.0093(2) 0.0033(2)
O1 0.0658(11) 0.0540(10) 0.0538(9) 0.0120(8) 0.0087(8) 0.0003(8)
O2 0.0623(10) 0.0538(10) 0.0540(9) 0.0148(7) 0.0085(8) 0.0088(8)
O3 0.0594(10) 0.0648(11) 0.0465(8) -0.0056(7) 0.0162(7) 0.0053(8)
N1 0.0452(10) 0.0395(10) 0.0464(9) -0.0008(8) 0.0110(8) 0.0017(8)
C1 0.0718(17) 0.0728(17) 0.0402(12) 0.0024(11) 0.0090(11) -0.0054(13)
C2 0.0684(18) 0.093(2) 0.0582(14) -0.0017(14) 0.0274(13) -0.0020(15)
C3 0.0574(16) 0.0827(19) 0.0616(14) -0.0063(13) 0.0145(12) 0.0164(14)
C4 0.0469(13) 0.0600(15) 0.0475(12) 0.0000(10) 0.0046(10) 0.0091(11)
C5 0.0475(13) 0.0409(12) 0.0408(10) -0.0009(9) 0.0086(9) -0.0003(9)
C6 0.0452(13) 0.0522(14) 0.0448(11) 0.0029(10) -0.0004(9) -0.0044(10)
C7 0.0565(15) 0.0499(14) 0.0659(14) 0.0088(12) 0.0013(12) 0.0095(12)
C8 0.0442(13) 0.0407(12) 0.0585(13) -0.0026(10) 0.0084(10) 0.0045(10)
C9 0.0532(15) 0.0449(13) 0.0685(14) -0.0123(12) 0.0100(12) 0.0004(11)
C10 0.0715(19) 0.0628(17) 0.105(2) -0.0043(16) 0.0078(16) -0.0207(15)
C11 0.0619(17) 0.094(2) 0.0612(15) -0.0180(14) 0.0021(12) -0.0007(15)
C12 0.0442(13) 0.0455(13) 0.0446(11) 0.0016(9) 0.0140(9) -0.0002(10)
C13 0.0502(14) 0.0496(14) 0.0590(13) 0.0015(11) 0.0145(11) 0.0038(11)
C14 0.0569(15) 0.0547(15) 0.0641(14) -0.0129(12) 0.0207(12) -0.0080(12)
C15 0.0465(13) 0.0647(15) 0.0454(11) -0.0041(11) 0.0180(10) -0.0088(11)
C16 0.0478(14) 0.0586(15) 0.0583(14) 0.0055(11) 0.0086(11) 0.0033(11)
C17 0.0504(14) 0.0477(13) 0.0585(13) -0.0036(11) 0.0083(11) 0.0008(11)
C18 0.0590(16) 0.088(2) 0.0618(15) -0.0122(14) 0.0105(12) -0.0120(14)

loop_
_atom_type_symbol
_atom_type_description
_atom_type_scat_dispersion_real
_atom_type_scat_dispersion_imag
_atom_type_scat_source
C C 0.0033 0.0016 'International Tables Vol C Tables 4.2.6.8 and 6.1.1.4'
H H 0.0000 0.0000 'International Tables Vol C Tables 4.2.6.8 and 6.1.1.4'
N N 0.0061 0.0033 'International Tables Vol C Tables 4.2.6.8 and 6.1.1.4'
O O 0.0106 0.0060 'International Tables Vol C Tables 4.2.6.8 and 6.1.1.4'
S S 0.1246 0.1234 'International Tables Vol C Tables 4.2.6.8 and 6.1.1.4'

loop_
_geom_angle_atom_site_label_1
_geom_angle_atom_site_label_2
_geom_angle_atom_site_label_3
_geom_angle
O2 S1 O3 119.06(9)
O2 S1 N1 107.99(9)
O2 S1 C12 106.99(10)
O3 S1 N1 107.34(9)
O3 S1 C12 107.98(10)
N1 S1 C12 106.91(9)
C7 O1 C6 110.99(17)
C5 N1 S1 118.07(13)
C5 N1 C8 117.83(16)
C8 N1 S1 121.65(14)
H1A C1 H1B 107.8
C2 C1 H1A 109.0
C2 C1 H1B 109.0
C6 C1 H1A 109.0
C6 C1 H1B 109.0
C6 C1 C2 112.88(19)
C1 C2 H2A 109.6
C1 C2 H2B 109.6
H2A C2 H2B 108.1
C3 C2 C1 110.2(2)
C3 C2 H2A 109.6
C3 C2 H2B 109.6
C2 C3 H3A 109.6
C2 C3 H3B 109.6
C2 C3 C4 110.4(2)
H3A C3 H3B 108.1
C4 C3 H3A 109.6
C4 C3 H3B 109.6
C3 C4 H4A 109.3
C3 C4 H4B 109.3
C3 C4 C5 111.43(18)
H4A C4 H4B 108.0
C5 C4 H4A 109.3
C5 C4 H4B 109.3
N1 C5 C4 111.04(16)
N1 C5 H5 107.4
N1 C5 C6 109.94(17)
C4 C5 H5 107.4
C4 C5 C6 113.31(18)
C6 C5 H5 107.4
O1 C6 C1 108.33(18)
O1 C6 C5 111.01(17)
O1 C6 H6 108.3
C1 C6 C5 112.56(19)
C1 C6 H6 108.3
C5 C6 H6 108.3
O1 C7 H7A 109.2
O1 C7 H7B 109.2
O1 C7 C8 112.01(18)
H7A C7 H7B 107.9
C8 C7 H7A 109.2
C8 C7 H7B 109.2
N1 C8 C7 108.41(17)
N1 C8 H8 107.0
N1 C8 C9 110.92(18)
C7 C8 H8 107.0
C9 C8 C7 116.1(2)
C9 C8 H8 107.0
C10 C9 C8 122.8(2)
C10 C9 C11 121.8(2)
C11 C9 C8 115.4(2)
C9 C10 H10A 120.0
C9 C10 H10B 120.0
H10A C10 H10B 120.0
C9 C11 H11A 109.5
C9 C11 H11B 109.5
C9 C11 H11C 109.5
H11A C11 H11B 109.5
H11A C11 H11C 109.5
H11B C11 H11C 109.5
C13 C12 S1 120.75(17)
C13 C12 C17 120.1(2)
C17 C12 S1 119.11(17)
C12 C13 H13 120.1
C14 C13 C12 119.7(2)
C14 C13 H13 120.1
C13 C14 H14 119.3
C13 C14 C15 121.3(2)
C15 C14 H14 119.3
C14 C15 C16 118.1(2)
C14 C15 C18 120.6(2)
C16 C15 C18 121.3(2)
C15 C16 H16 119.3
C17 C16 C15 121.3(2)
C17 C16 H16 119.3
C12 C17 H17 120.3
C16 C17 C12 119.4(2)
C16 C17 H17 120.3
C15 C18 H18A 109.5
C15 C18 H18B 109.5
C15 C18 H18C 109.5
H18A C18 H18B 109.5
H18A C18 H18C 109.5
H18B C18 H18C 109.5

loop_
_geom_bond_atom_site_label_1
_geom_bond_atom_site_label_2
_geom_bond_distance
S1 O2 1.4286(15)
S1 O3 1.4342(15)
S1 N1 1.6195(17)
S1 C12 1.770(2)
O1 C6 1.434(3)
O1 C7 1.420(3)
N1 C5 1.486(2)
N1 C8 1.487(3)
C1 H1A 0.9700
C1 H1B 0.9700
C1 C2 1.514(4)
C1 C6 1.507(3)
C2 H2A 0.9700
C2 H2B 0.9700
C2 C3 1.514(4)
C3 H3A 0.9700
C3 H3B 0.9700
C3 C4 1.523(3)
C4 H4A 0.9700
C4 H4B 0.9700
C4 C5 1.523(3)
C5 H5 0.9800
C5 C6 1.527(3)
C6 H6 0.9800
C7 H7A 0.9700
C7 H7B 0.9700
C7 C8 1.519(3)
C8 H8 0.9800
C8 C9 1.519(3)
C9 C10 1.320(3)
C9 C11 1.496(4)
C10 H10A 0.9300
C10 H10B 0.9300
C11 H11A 0.9600
C11 H11B 0.9600
C11 H11C 0.9600
C12 C13 1.380(3)
C12 C17 1.384(3)
C13 H13 0.9300
C13 C14 1.379(3)
C14 H14 0.9300
C14 C15 1.386(3)
C15 C16 1.387(3)
C15 C18 1.509(3)
C16 H16 0.9300
C16 C17 1.381(3)
C17 H17 0.9300
C18 H18A 0.9600
C18 H18B 0.9600
C18 H18C 0.9600

loop_
_geom_torsion_atom_site_label_1
_geom_torsion_atom_site_label_2
_geom_torsion_atom_site_label_3
_geom_torsion_atom_site_label_4
_geom_torsion
S1 N1 C5 C4 115.88(17)
S1 N1 C5 C6 -117.92(17)
S1 N1 C8 C7 116.60(18)
S1 N1 C8 C9 -114.79(19)
S1 C12 C13 C14 179.14(16)
S1 C12 C17 C16 -179.44(16)
O1 C7 C8 N1 53.3(2)
O1 C7 C8 C9 -72.4(2)
O2 S1 N1 C5 -52.15(16)
O2 S1 N1 C8 146.01(15)
O2 S1 C12 C13 10.1(2)
O2 S1 C12 C17 -170.95(16)
O3 S1 N1 C5 178.32(14)
O3 S1 N1 C8 16.48(18)
O3 S1 C12 C13 139.39(17)
O3 S1 C12 C17 -41.67(19)
N1 S1 C12 C13 -105.39(18)
N1 S1 C12 C17 73.56(18)
N1 C5 C6 O1 -50.5(2)
N1 C5 C6 C1 -172.09(18)
N1 C8 C9 C10 -129.1(2)
N1 C8 C9 C11 53.2(3)
C1 C2 C3 C4 59.4(3)
C2 C1 C6 O1 -72.8(2)
C2 C1 C6 C5 50.3(3)
C2 C3 C4 C5 -56.7(3)
C3 C4 C5 N1 174.86(18)
C3 C4 C5 C6 50.6(3)
C4 C5 C6 O1 74.4(2)
C4 C5 C6 C1 -47.2(3)
C5 N1 C8 C7 -45.3(2)
C5 N1 C8 C9 83.3(2)
C6 O1 C7 C8 -64.2(2)
C6 C1 C2 C3 -56.7(3)
C7 O1 C6 C1 -173.93(17)
C7 O1 C6 C5 62.0(2)
C7 C8 C9 C10 -4.8(3)
C7 C8 C9 C11 177.5(2)
C8 N1 C5 C4 -81.6(2)
C8 N1 C5 C6 44.6(2)
C12 S1 N1 C5 62.67(16)
C12 S1 N1 C8 -99.17(17)
C12 C13 C14 C15 0.3(3)
C13 C12 C17 C16 -0.5(3)
C13 C14 C15 C16 -0.5(3)
C13 C14 C15 C18 178.9(2)
C14 C15 C16 C17 0.2(3)
C15 C16 C17 C12 0.3(3)
C17 C12 C13 C14 0.2(3)
C18 C15 C16 C17 -179.2(2)
